data_2217515
loop_
_publ_author_name
'Ge, Chunhua'
'Zhao, Zhen'
'Han, Guangxi'
'Zhang, Xiangdong'

_publ_section_title
;
 Poly[[diaqua-\m~4~-tartrato-\m~2~-tartrato-dimanganese(II)] dihydrate]
;
_journal_coeditor_code HB2676
_journal_issue 2
_journal_name_full 'Acta Crystallographica Section E'
_journal_page_first m360
_journal_page_last m360
_journal_paper_doi 10.1107/S1600536807067839
_journal_volume 64
_journal_year 2008
_chemical_formula_iupac '[Mn (C4 H4 O6) (H2 O)], H2 O'
_chemical_formula_moiety 'C4 H6 Mn O7, H2 O'
_chemical_formula_sum 'C4 H8 Mn O8'
_chemical_formula_weight 239.04
_chemical_name_systematic
;
Poly[[diaqua-\m~4~-tartrato-\m~2~-tartrato-dimanganese(II)] dihydrate]
;
_space_group_IT_number 13
_symmetry_cell_setting monoclinic
_symmetry_space_group_name_Hall '-P 2yc'
_symmetry_space_group_name_H-M 'P 1 2/c 1'
_atom_sites_solution_hydrogens geom
_atom_sites_solution_primary direct
_atom_sites_solution_secondary difmap
_audit_creation_method SHELXL-97
_cell_angle_alpha 90.00
_cell_angle_beta 112.149(3)
_cell_angle_gamma 90.00
_cell_formula_units_Z 4
_cell_length_a 11.029(3)
_cell_length_b 7.3925(18)
_cell_length_c 10.165(3)
_cell_measurement_reflns_used 456
_cell_measurement_temperature 293(2)
_cell_measurement_theta_max 22.31
_cell_measurement_theta_min 2.78
_cell_volume 767.6(4)
_computing_cell_refinement 'SAINT (Bruker, 2001)'
_computing_data_collection 'SMART (Bruker, 2001)'
_computing_data_reduction 'SAINT (Bruker, 2001)'
_computing_molecular_graphics 'SHELXTL (Sheldrick, 1997b)'
_computing_publication_material 'SHELXL97 (Sheldrick, 1997a)'
_computing_structure_refinement 'SHELXL97 (Sheldrick, 1997a)'
_computing_structure_solution 'SHELXS97 (Sheldrick, 1997a)'
_diffrn_ambient_temperature 293(2)
_diffrn_measured_fraction_theta_full 0.987
_diffrn_measured_fraction_theta_max 0.987
_diffrn_measurement_device_type 'Bruker SMART CCD'
_diffrn_measurement_method \w
_diffrn_radiation_monochromator graphite
_diffrn_radiation_source 'fine-focus sealed tube'
_diffrn_radiation_type MoK\a
_diffrn_radiation_wavelength 0.71073
_diffrn_reflns_av_R_equivalents 0.0121
_diffrn_reflns_av_sigmaI/netI 0.0146
_diffrn_reflns_limit_h_max 13
_diffrn_reflns_limit_h_min -12
_diffrn_reflns_limit_k_max 5
_diffrn_reflns_limit_k_min -9
_diffrn_reflns_limit_l_max 12
_diffrn_reflns_limit_l_min -12
_diffrn_reflns_number 3884
_diffrn_reflns_theta_full 26.04
_diffrn_reflns_theta_max 26.04
_diffrn_reflns_theta_min 1.99
_exptl_absorpt_coefficient_mu 1.736
_exptl_absorpt_correction_T_max 0.739
_exptl_absorpt_correction_T_min 0.661
_exptl_absorpt_correction_type multi-scan
_exptl_absorpt_process_details '(SADABS; Bruker, 2001)'
_exptl_crystal_colour yellow
_exptl_crystal_density_diffrn 2.068
_exptl_crystal_density_method 'not measured'
_exptl_crystal_description block
_exptl_crystal_F_000 484
_exptl_crystal_size_max 0.25
_exptl_crystal_size_mid 0.20
_exptl_crystal_size_min 0.18
_refine_diff_density_max 0.454
_refine_diff_density_min -0.686
_refine_ls_extinction_method none
_refine_ls_goodness_of_fit_ref 1.105
_refine_ls_hydrogen_treatment constr
_refine_ls_matrix_type full
_refine_ls_number_parameters 118
_refine_ls_number_reflns 1507
_refine_ls_number_restraints 0
_refine_ls_restrained_S_all 1.105
_refine_ls_R_factor_all 0.0275
_refine_ls_R_factor_gt 0.0271
_refine_ls_shift/su_max 0.000
_refine_ls_shift/su_mean 0.000
_refine_ls_structure_factor_coef Fsqd
_refine_ls_weighting_details 'calc w=1/[\s^2^(Fo^2^)+(0.0399P)^2^+0.6888P] where P=(Fo^2^+2Fc^2^)/3'
_refine_ls_weighting_scheme calc
_refine_ls_wR_factor_gt 0.0735
_refine_ls_wR_factor_ref 0.0738
_reflns_number_gt 1481
_reflns_number_total 1507
_reflns_threshold_expression I>2\s(I)
_cod_data_source_file hb2676.cif
_cod_data_source_block I
_cod_depositor_comments
;
The following automatic conversions were performed:
'_symmetry_cell_setting' value 'Monoclinic' changed to 'monoclinic'
according to '/home/saulius/struct/CIF-dictionaries/cif_core.dic'
dictionary named 'cif_core.dic' version 2.4.1 from 2010-06-29.

Automatic conversion script
Id: cif_fix_enum 1527 2010-12-29 10:47:43Z saulius 

The following automatic conversions were performed:

'_symmetry_cell_setting' value 'Monoclinic' changed to 'monoclinic'
according to /home/saulius/struct/CIF-dictionaries/cif_core.dic
dictionary named 'cif_core.dic' version 2.4.1 from 2010-06-29.

Automatic conversion script
Id: cif_fix_values 1715 2011-07-08 13:25:40Z adriana 
;
_cod_original_cell_volume 767.6(3)
_cod_original_sg_symbol_H-M 'P 2/c'
_cod_database_code 2217515
_cod_database_fobs_code 2217515

loop_
_symmetry_equiv_pos_as_xyz
'x, y, z'
'-x, y, -z+1/2'
'-x, -y, -z'
'x, -y, z-1/2'

loop_
_atom_site_type_symbol
_atom_site_label
_atom_site_fract_x
_atom_site_fract_y
_atom_site_fract_z
_atom_site_U_iso_or_equiv
_atom_site_adp_type
_atom_site_calc_flag
_atom_site_refinement_flags
_atom_site_occupancy
Mn Mn1 0.25422(3) 0.14754(4) 0.41123(3) 0.01934(13) Uani d . 1
C C1 0.13897(18) 0.5035(3) 0.43625(19) 0.0179(4) Uani d . 1
C C2 0.07525(17) 0.4815(2) 0.27492(18) 0.0162(4) Uani d . 1
H H2 0.1024 0.5821 0.2294 0.019 Uiso calc R 1
C C3 0.42697(17) -0.2562(3) 0.74009(19) 0.0181(4) Uani d . 1
H H3 0.3829 -0.3503 0.6706 0.022 Uiso calc R 1
C C4 0.35823(17) -0.0765(3) 0.68319(19) 0.0200(4) Uani d . 1
O O1 0.20895(14) 0.3801(2) 0.51027(14) 0.0251(3) Uani d . 1
O O2 0.11465(16) 0.65022(18) 0.48441(15) 0.0242(3) Uani d . 1
O O3 0.11895(14) 0.31700(19) 0.23691(14) 0.0212(3) Uani d . 1
H H3A 0.1245 0.3256 0.1590 0.032 Uiso d R 1
O O4 0.41270(13) -0.30125(19) 0.87015(14) 0.0206(3) Uani d . 1
H H4 0.4041 -0.4114 0.8703 0.031 Uiso d R 1
O O5 0.28552(14) -0.00821(19) 0.73884(15) 0.0241(3) Uani d . 1
O O6 0.37862(15) -0.0127(2) 0.57879(16) 0.0315(4) Uani d . 1
O O1W 0.08037(15) -0.0100(2) 0.39729(17) 0.0306(3) Uani d . 1
H H1WA 0.0662 -0.1156 0.3707 0.046 Uiso d R 1
H H1WB 0.0915 -0.0298 0.4808 0.046 Uiso d R 1
O O2W 0.6263(2) 0.3474(2) 0.6453(2) 0.0511(5) Uani d . 1
H H2WA 0.6577 0.2909 0.7200 0.077 Uiso d R 1
H H2WB 0.5735 0.2819 0.5859 0.077 Uiso d R 1

loop_
_atom_site_aniso_label
_atom_site_aniso_U_11
_atom_site_aniso_U_22
_atom_site_aniso_U_33
_atom_site_aniso_U_12
_atom_site_aniso_U_13
_atom_site_aniso_U_23
Mn1 0.02154(19) 0.01935(19) 0.01749(19) 0.00330(10) 0.00775(13) 0.00311(10)
C1 0.0182(8) 0.0198(9) 0.0160(9) -0.0034(7) 0.0067(7) -0.0012(7)
C2 0.0180(9) 0.0170(9) 0.0139(8) 0.0015(7) 0.0064(7) 0.0005(7)
C3 0.0175(9) 0.0200(9) 0.0165(8) -0.0014(7) 0.0060(7) 0.0010(7)
C4 0.0158(8) 0.0228(10) 0.0182(9) -0.0014(7) 0.0028(7) 0.0040(7)
O1 0.0303(8) 0.0254(7) 0.0158(7) 0.0064(6) 0.0045(6) 0.0005(5)
O2 0.0358(8) 0.0200(7) 0.0177(7) 0.0007(6) 0.0110(6) -0.0020(5)
O3 0.0274(7) 0.0235(7) 0.0143(6) 0.0079(6) 0.0095(5) 0.0012(5)
O4 0.0242(7) 0.0193(7) 0.0208(7) 0.0014(5) 0.0112(5) 0.0051(5)
O5 0.0274(7) 0.0215(7) 0.0261(7) 0.0038(6) 0.0131(6) 0.0038(5)
O6 0.0261(7) 0.0416(9) 0.0294(8) 0.0111(6) 0.0136(6) 0.0194(7)
O1W 0.0302(8) 0.0250(8) 0.0336(8) -0.0013(6) 0.0086(6) 0.0057(6)
O2W 0.0643(13) 0.0254(9) 0.0473(12) 0.0007(8) 0.0024(10) 0.0043(7)

loop_
_atom_type_symbol
_atom_type_description
_atom_type_scat_dispersion_real
_atom_type_scat_dispersion_imag
_atom_type_scat_source
C C 0.0033 0.0016 'International Tables Vol C Tables 4.2.6.8 and 6.1.1.4'
H H 0.0000 0.0000 'International Tables Vol C Tables 4.2.6.8 and 6.1.1.4'
O O 0.0106 0.0060 'International Tables Vol C Tables 4.2.6.8 and 6.1.1.4'
Mn Mn 0.3368 0.7283 'International Tables Vol C Tables 4.2.6.8 and 6.1.1.4'

loop_
_geom_angle_atom_site_label_1
_geom_angle_atom_site_label_2
_geom_angle_atom_site_label_3
_geom_angle_site_symmetry_1
_geom_angle_site_symmetry_3
_geom_angle
O6 Mn1 O1 . . 105.52(6)
O6 Mn1 O5 . 4 97.63(6)
O1 Mn1 O5 . 4 153.64(6)
O6 Mn1 O1W . . 92.32(6)
O1 Mn1 O1W . . 95.92(6)
O5 Mn1 O1W 4 . 95.55(6)
O6 Mn1 O3 . . 178.49(5)
O1 Mn1 O3 . . 73.58(5)
O5 Mn1 O3 4 . 83.51(5)
O1W Mn1 O3 . . 86.58(6)
O6 Mn1 O4 . 4 96.86(6)
O1 Mn1 O4 . 4 90.96(6)
O5 Mn1 O4 4 4 73.67(5)
O1W Mn1 O4 . 4 166.64(6)
O3 Mn1 O4 . 4 84.40(5)
O1 C1 O2 . . 124.68(17)
O1 C1 C2 . . 119.90(16)
O2 C1 C2 . . 115.41(16)
O3 C2 C1 . . 108.55(14)
O3 C2 C2 . 2 110.22(11)
C1 C2 C2 . 2 110.78(18)
O3 C2 H2 . . 109.1
C1 C2 H2 . . 109.1
C2 C2 H2 2 . 109.1
O4 C3 C4 . . 109.91(15)
O4 C3 C3 . 2_656 110.62(18)
C4 C3 C3 . 2_656 113.12(11)
O4 C3 H3 . . 107.7
C4 C3 H3 . . 107.7
C3 C3 H3 2_656 . 107.7
O5 C4 O6 . . 125.50(19)
O5 C4 C3 . . 119.39(16)
O6 C4 C3 . . 115.08(17)
C1 O1 Mn1 . . 120.25(12)
C2 O3 Mn1 . . 117.52(10)
C2 O3 H3A . . 110.8
Mn1 O3 H3A . . 122.8
C3 O4 Mn1 . 4_556 114.70(10)
C3 O4 H4 . . 106.7
Mn1 O4 H4 4_556 . 113.7
C4 O5 Mn1 . 4_556 119.92(12)
C4 O6 Mn1 . . 128.71(13)
Mn1 O1W H1WA . . 125.2
Mn1 O1W H1WB . . 103.9
H1WA O1W H1WB . . 96.1
H2WA O2W H2WB . . 108.4

loop_
_geom_bond_atom_site_label_1
_geom_bond_atom_site_label_2
_geom_bond_site_symmetry_2
_geom_bond_distance
_geom_bond_publ_flag
Mn1 O6 . 2.1036(15) y
Mn1 O1 . 2.1444(15) y
Mn1 O5 4 2.1695(15) y
Mn1 O1W . 2.2018(16) y
Mn1 O3 . 2.2230(14) y
Mn1 O4 4 2.2518(14) y
C1 O1 . 1.247(2) ?
C1 O2 . 1.260(2) ?
C1 C2 . 1.530(2) ?
C2 O3 . 1.415(2) ?
C2 C2 2 1.542(3) ?
C2 H2 . 0.9800 ?
C3 O4 . 1.429(2) ?
C3 C4 . 1.530(3) ?
C3 C3 2_656 1.546(3) ?
C3 H3 . 0.9800 ?
C4 O5 . 1.249(2) ?
C4 O6 . 1.257(2) ?
O3 H3A . 0.8199 ?
O4 Mn1 4_556 2.2518(14) ?
O4 H4 . 0.8198 ?
O5 Mn1 4_556 2.1695(15) ?
O1W H1WA . 0.8215 ?
O1W H1WB . 0.8237 ?
O2W H2WA . 0.8201 ?
O2W H2WB . 0.8201 ?

loop_
_geom_hbond_atom_site_label_D
_geom_hbond_atom_site_label_H
_geom_hbond_atom_site_label_A
_geom_hbond_site_symmetry_A
_geom_hbond_distance_DH
_geom_hbond_distance_HA
_geom_hbond_distance_DA
_geom_hbond_angle_DHA
_geom_hbond_publ_flag
O4 H4 O2W 2_646 0.82 1.81 2.628(2) 175 y
O3 H3A O2 4_565 0.82 1.75 2.561(2) 173 y
O1W H1WA O2 1_545 0.82 2.04 2.643(2) 130 y
O2W H2WA O5 2_656 0.82 2.29 2.895(2) 131 y
O2W H2WB O4 4 0.82 2.25 2.919(3) 140 y
